data_7022318
loop_
_publ_author_name
'Huang, Tzu-Lun'
'Chen, Chi-Tien'

_publ_section_title
;
 Calcium complexes containing oxalamidinate ligands as catalysts for
 \e-caprolactone polymerization.
;
_journal_issue 25
_journal_name_full 'Dalton transactions (Cambridge, England : 2003)'
_journal_page_first 9255
_journal_page_last 9262
_journal_paper_doi 10.1039/c2dt32300a
_journal_volume 42
_journal_year 2013
_chemical_formula_moiety 'C42 H82 Ca2 N8 O2 Si4'
_chemical_formula_sum 'C42 H82 Ca2 N8 O2 Si4'
_chemical_formula_weight 923.68
_chemical_name_systematic
;
?
;
_space_group_IT_number 60
_symmetry_cell_setting orthorhombic
_symmetry_space_group_name_Hall '-P 2n 2ab'
_symmetry_space_group_name_H-M 'P b c n'
_atom_sites_solution_hydrogens geom
_atom_sites_solution_primary direct
_atom_sites_solution_secondary difmap
_audit_creation_method SHELXL-97
_cell_angle_alpha 90.00
_cell_angle_beta 90.00
_cell_angle_gamma 90.00
_cell_formula_units_Z 4
_cell_length_a 15.3218(2)
_cell_length_b 15.5131(2)
_cell_length_c 23.0555(3)
_cell_measurement_reflns_used 14938
_cell_measurement_temperature 100(2)
_cell_measurement_theta_max 29.2401
_cell_measurement_theta_min 2.7961
_cell_volume 5480.03(12)
_computing_cell_refinement 'Bruker SAINT'
_computing_data_collection 'Bruker APEX2'
_computing_data_reduction 'Bruker SAINT'
_computing_molecular_graphics 'Bruker SHELXTL'
_computing_publication_material 'Bruker SHELXTL'
_computing_structure_refinement 'SHELXL-97 (Sheldrick, 2008)'
_computing_structure_solution 'SHELXS-97 (Sheldrick, 2008)'
_diffrn_ambient_temperature 100(2)
_diffrn_measured_fraction_theta_full 0.995
_diffrn_measured_fraction_theta_max 0.897
_diffrn_measurement_device_type 'CCD area detector'
_diffrn_measurement_method 'phi and omega scans'
_diffrn_radiation_monochromator graphite
_diffrn_radiation_source 'fine-focus sealed tube'
_diffrn_radiation_type MoK\a
_diffrn_radiation_wavelength 0.71073
_diffrn_reflns_av_R_equivalents 0.0286
_diffrn_reflns_av_sigmaI/netI 0.0360
_diffrn_reflns_limit_h_max 21
_diffrn_reflns_limit_h_min -19
_diffrn_reflns_limit_k_max 21
_diffrn_reflns_limit_k_min -20
_diffrn_reflns_limit_l_max 31
_diffrn_reflns_limit_l_min -30
_diffrn_reflns_number 29787
_diffrn_reflns_theta_full 26.00
_diffrn_reflns_theta_max 29.30
_diffrn_reflns_theta_min 3.07
_exptl_absorpt_coefficient_mu 0.334
_exptl_absorpt_correction_T_max 0.9547
_exptl_absorpt_correction_T_min 0.8642
_exptl_absorpt_correction_type multi-scan
_exptl_absorpt_process_details
;
CrysAlisPro, Oxford Diffraction Ltd.,
Version 1.171.33.66 (release 28-04-2010 CrysAlis171 .NET)
(compiled Apr 28 2010,14:27:37)
Empirical absorption correction using spherical harmonics,
implemented in SCALE3 ABSPACK scaling algorithm.
;
_exptl_crystal_colour white
_exptl_crystal_density_diffrn 1.120
_exptl_crystal_density_method 'not measured'
_exptl_crystal_description parallelpied
_exptl_crystal_F_000 2008
_exptl_crystal_size_max 0.45
_exptl_crystal_size_mid 0.21
_exptl_crystal_size_min 0.14
_refine_diff_density_max 0.660
_refine_diff_density_min -0.546
_refine_diff_density_rms 0.076
_refine_ls_extinction_method none
_refine_ls_goodness_of_fit_ref 1.005
_refine_ls_hydrogen_treatment constr
_refine_ls_matrix_type full
_refine_ls_number_parameters 262
_refine_ls_number_reflns 6728
_refine_ls_number_restraints 0
_refine_ls_restrained_S_all 1.005
_refine_ls_R_factor_all 0.0624
_refine_ls_R_factor_gt 0.0442
_refine_ls_shift/su_max 0.000
_refine_ls_shift/su_mean 0.000
_refine_ls_structure_factor_coef Fsqd
_refine_ls_weighting_details 'calc w=1/[\s^2^(Fo^2^)+(0.1000P)^2^+0.0000P] where P=(Fo^2^+2Fc^2^)/3'
_refine_ls_weighting_scheme calc
_refine_ls_wR_factor_gt 0.1353
_refine_ls_wR_factor_ref 0.1429
_reflns_number_gt 4956
_reflns_number_total 6728
_reflns_threshold_expression >2sigma(I)
_cod_data_source_file c2dt32300a.txt
_cod_data_source_block complex7
_cod_depositor_comments
;
The following automatic conversions were performed:

'_symmetry_cell_setting' value 'Orthorhombic' changed to
'orthorhombic' according to
/home/saulius/struct/CIF-dictionaries/cif_core.dic dictionary named
'cif_core.dic' version 2.4.2 from 2011-04-26.

Automatic conversion script
Id: cif_fix_values 1891 2012-01-12 08:04:46Z andrius 
;
_cod_original_sg_symbol_H-M Pbcn
_cod_database_code 7022318

loop_
_symmetry_equiv_pos_as_xyz
'x, y, z'
'-x+1/2, -y+1/2, z+1/2'
'-x, y, -z+1/2'
'x+1/2, -y+1/2, -z'
'-x, -y, -z'
'x-1/2, y-1/2, -z-1/2'
'x, -y, z-1/2'
'-x-1/2, y-1/2, z'

loop_
_atom_site_label
_atom_site_type_symbol
_atom_site_fract_x
_atom_site_fract_y
_atom_site_fract_z
_atom_site_U_iso_or_equiv
_atom_site_adp_type
_atom_site_occupancy
_atom_site_symmetry_multiplicity
_atom_site_calc_flag
_atom_site_refinement_flags
Ca Ca 0.13232(2) 0.13560(2) 0.446556(16) 0.01350(11) Uani 1 1 d .
Si1 Si 0.30908(4) 0.15891(4) 0.36116(2) 0.01865(14) Uani 1 1 d .
Si2 Si 0.17610(4) 0.03465(4) 0.31361(2) 0.01900(15) Uani 1 1 d .
O O 0.13577(9) 0.20820(10) 0.54016(6) 0.0196(3) Uani 1 1 d .
N1 N 0.11722(10) 0.00637(11) 0.49980(7) 0.0142(3) Uani 1 1 d .
N2 N -0.01627(10) 0.09790(10) 0.46088(7) 0.0142(3) Uani 1 1 d .
N3 N 0.03603(11) 0.25994(11) 0.41191(7) 0.0192(4) Uani 1 1 d .
N4 N 0.21423(11) 0.10463(11) 0.36369(7) 0.0176(3) Uani 1 1 d .
C1 C 0.19242(12) -0.00437(12) 0.53336(8) 0.0141(4) Uani 1 1 d .
C2 C 0.19321(13) -0.00929(13) 0.59402(9) 0.0174(4) Uani 1 1 d .
H2A H 0.1397 -0.0140 0.6146 0.021 Uiso 1 1 calc R
C3 C 0.27125(14) -0.00735(14) 0.62439(9) 0.0236(5) Uani 1 1 d .
H3A H 0.2704 -0.0108 0.6655 0.028 Uiso 1 1 calc R
C4 C 0.35059(14) -0.00050(15) 0.59574(10) 0.0262(5) Uani 1 1 d .
H4A H 0.4038 0.0006 0.6169 0.031 Uiso 1 1 calc R
C5 C 0.35097(13) 0.00466(14) 0.53574(10) 0.0239(5) Uani 1 1 d .
H5A H 0.4048 0.0099 0.5156 0.029 Uiso 1 1 calc R
C6 C 0.27343(12) 0.00226(13) 0.50487(9) 0.0184(4) Uani 1 1 d .
H6A H 0.2749 0.0051 0.4637 0.022 Uiso 1 1 calc R
C7 C -0.03836(12) 0.02625(12) 0.48762(8) 0.0123(4) Uani 1 1 d .
C8 C -0.08282(13) 0.16039(12) 0.44541(9) 0.0172(4) Uani 1 1 d .
H8A H -0.1320 0.1567 0.4731 0.021 Uiso 1 1 calc R
H8B H -0.1054 0.1477 0.4061 0.021 Uiso 1 1 calc R
C9 C -0.04383(13) 0.25098(13) 0.44673(9) 0.0187(4) Uani 1 1 d .
H9A H -0.0879 0.2923 0.4322 0.022 Uiso 1 1 calc R
H9B H -0.0305 0.2664 0.4874 0.022 Uiso 1 1 calc R
C10 C 0.01615(16) 0.24988(17) 0.34987(9) 0.0312(5) Uani 1 1 d .
H10A H -0.0207 0.2978 0.3370 0.047 Uiso 1 1 calc R
H10B H -0.0147 0.1953 0.3437 0.047 Uiso 1 1 calc R
H10C H 0.0706 0.2498 0.3276 0.047 Uiso 1 1 calc R
C11 C 0.07301(16) 0.34577(14) 0.42222(12) 0.0302(5) Uani 1 1 d .
H11A H 0.0325 0.3898 0.4079 0.045 Uiso 1 1 calc R
H11B H 0.1288 0.3510 0.4017 0.045 Uiso 1 1 calc R
H11C H 0.0825 0.3539 0.4639 0.045 Uiso 1 1 calc R
C12 C 0.2044(2) 0.2557(2) 0.56722(11) 0.0484(8) Uani 1 1 d .
H12A H 0.2001 0.3174 0.5564 0.058 Uiso 1 1 calc R
H12B H 0.2617 0.2338 0.5539 0.058 Uiso 1 1 calc R
C13 C 0.1974(3) 0.2466(3) 0.62868(13) 0.0910(17) Uani 1 1 d .
H13A H 0.1986 0.3041 0.6473 0.109 Uiso 1 1 calc R
H13B H 0.2472 0.2126 0.6437 0.109 Uiso 1 1 calc R
C14 C 0.11555(18) 0.2031(2) 0.64224(11) 0.0436(7) Uani 1 1 d .
H14A H 0.0782 0.2401 0.6669 0.052 Uiso 1 1 calc R
H14B H 0.1268 0.1483 0.6629 0.052 Uiso 1 1 calc R
C15 C 0.07257(15) 0.18647(16) 0.58497(9) 0.0279(5) Uani 1 1 d .
H15A H 0.0554 0.1251 0.5818 0.033 Uiso 1 1 calc R
H15B H 0.0196 0.2225 0.5809 0.033 Uiso 1 1 calc R
C16 C 0.30813(15) 0.24067(17) 0.42160(11) 0.0333(6) Uani 1 1 d .
H16A H 0.3599 0.2775 0.4186 0.050 Uiso 1 1 calc R
H16B H 0.3086 0.2108 0.4591 0.050 Uiso 1 1 calc R
H16C H 0.2554 0.2762 0.4186 0.050 Uiso 1 1 calc R
C17 C 0.41003(15) 0.09220(17) 0.37469(11) 0.0333(5) Uani 1 1 d .
H17A H 0.4548 0.1071 0.3460 0.050 Uiso 1 1 calc R
H17B H 0.3955 0.0309 0.3713 0.050 Uiso 1 1 calc R
H17C H 0.4322 0.1040 0.4138 0.050 Uiso 1 1 calc R
C18 C 0.33132(18) 0.21721(18) 0.29140(10) 0.0348(6) Uani 1 1 d .
H18A H 0.3923 0.2083 0.2801 0.052 Uiso 1 1 calc R
H18B H 0.3205 0.2790 0.2967 0.052 Uiso 1 1 calc R
H18C H 0.2928 0.1948 0.2610 0.052 Uiso 1 1 calc R
C19 C 0.08184(16) -0.02919(16) 0.34319(10) 0.0320(5) Uani 1 1 d .
H19A H 0.0664 -0.0750 0.3158 0.048 Uiso 1 1 calc R
H19B H 0.0316 0.0090 0.3488 0.048 Uiso 1 1 calc R
H19C H 0.0984 -0.0548 0.3805 0.048 Uiso 1 1 calc R
C20 C 0.25978(17) -0.04624(16) 0.28883(10) 0.0302(5) Uani 1 1 d .
H20A H 0.2508 -0.0590 0.2476 0.045 Uiso 1 1 calc R
H20B H 0.2537 -0.0993 0.3115 0.045 Uiso 1 1 calc R
H20C H 0.3184 -0.0224 0.2944 0.045 Uiso 1 1 calc R
C21 C 0.13365(15) 0.08878(16) 0.24577(9) 0.0281(5) Uani 1 1 d .
H21A H 0.1500 0.0545 0.2117 0.042 Uiso 1 1 calc R
H21B H 0.1590 0.1466 0.2425 0.042 Uiso 1 1 calc R
H21C H 0.0699 0.0933 0.2479 0.042 Uiso 1 1 calc R

loop_
_atom_site_aniso_label
_atom_site_aniso_U_11
_atom_site_aniso_U_22
_atom_site_aniso_U_33
_atom_site_aniso_U_23
_atom_site_aniso_U_13
_atom_site_aniso_U_12
Ca 0.01263(18) 0.0138(2) 0.01402(19) 0.00093(14) 0.00120(14) -0.00118(14)
Si1 0.0167(3) 0.0210(3) 0.0183(3) 0.0030(2) 0.0024(2) 0.0004(2)
Si2 0.0210(3) 0.0219(3) 0.0141(3) 0.0000(2) 0.0015(2) 0.0000(2)
O 0.0183(7) 0.0229(8) 0.0176(7) -0.0039(6) 0.0016(6) -0.0061(6)
N1 0.0111(7) 0.0163(8) 0.0151(8) 0.0034(6) -0.0012(6) 0.0002(6)
N2 0.0125(7) 0.0124(7) 0.0179(8) 0.0005(6) -0.0005(6) 0.0001(6)
N3 0.0197(8) 0.0147(8) 0.0232(9) 0.0038(7) 0.0021(7) 0.0000(7)
N4 0.0170(8) 0.0214(9) 0.0144(8) 0.0020(6) 0.0015(6) 0.0021(7)
C1 0.0120(8) 0.0109(9) 0.0193(9) 0.0016(7) -0.0017(7) -0.0002(7)
C2 0.0162(9) 0.0169(10) 0.0190(10) 0.0005(8) 0.0004(8) -0.0012(8)
C3 0.0262(11) 0.0249(11) 0.0197(10) 0.0020(8) -0.0057(8) -0.0018(9)
C4 0.0182(10) 0.0299(12) 0.0306(12) 0.0021(9) -0.0087(9) -0.0022(9)
C5 0.0128(9) 0.0261(11) 0.0327(12) 0.0037(9) 0.0004(8) -0.0016(8)
C6 0.0157(9) 0.0205(10) 0.0189(9) 0.0018(8) 0.0023(8) 0.0001(8)
C7 0.0133(9) 0.0126(9) 0.0110(8) -0.0022(7) -0.0003(7) 0.0001(7)
C8 0.0147(9) 0.0144(9) 0.0226(10) 0.0030(8) -0.0003(8) 0.0013(7)
C9 0.0173(9) 0.0139(9) 0.0250(10) 0.0019(8) 0.0019(8) 0.0020(8)
C10 0.0336(12) 0.0363(13) 0.0237(11) 0.0077(10) 0.0029(10) 0.0057(11)
C11 0.0257(11) 0.0156(10) 0.0493(15) 0.0055(10) 0.0048(11) -0.0014(9)
C12 0.0486(16) 0.068(2) 0.0283(13) -0.0169(13) 0.0021(12) -0.0380(16)
C13 0.105(3) 0.138(4) 0.0307(16) 0.013(2) -0.0225(18) -0.093(3)
C14 0.0411(15) 0.068(2) 0.0215(12) -0.0093(12) 0.0029(11) -0.0138(14)
C15 0.0221(11) 0.0393(14) 0.0222(11) -0.0069(9) 0.0050(9) -0.0059(10)
C16 0.0236(11) 0.0416(15) 0.0347(13) -0.0116(11) -0.0021(10) -0.0013(11)
C17 0.0192(10) 0.0336(13) 0.0471(14) 0.0075(11) 0.0022(10) 0.0030(10)
C18 0.0402(14) 0.0350(14) 0.0292(12) 0.0125(10) 0.0062(11) -0.0069(11)
C19 0.0332(13) 0.0374(13) 0.0255(11) -0.0056(10) 0.0037(10) -0.0137(11)
C20 0.0373(13) 0.0269(12) 0.0262(11) 0.0000(9) -0.0009(10) 0.0094(10)
C21 0.0273(11) 0.0377(13) 0.0194(10) -0.0012(9) -0.0024(9) 0.0077(10)

loop_
_atom_type_symbol
_atom_type_description
_atom_type_scat_dispersion_real
_atom_type_scat_dispersion_imag
_atom_type_scat_source
C C 0.0033 0.0016 'International Tables Vol C Tables 4.2.6.8 and 6.1.1.4'
H H 0.0000 0.0000 'International Tables Vol C Tables 4.2.6.8 and 6.1.1.4'
N N 0.0061 0.0033 'International Tables Vol C Tables 4.2.6.8 and 6.1.1.4'
O O 0.0106 0.0060 'International Tables Vol C Tables 4.2.6.8 and 6.1.1.4'
Si Si 0.0817 0.0704 'International Tables Vol C Tables 4.2.6.8 and 6.1.1.4'
Ca Ca 0.2262 0.3064 'International Tables Vol C Tables 4.2.6.8 and 6.1.1.4'

loop_
_geom_angle_atom_site_label_1
_geom_angle_atom_site_label_2
_geom_angle_atom_site_label_3
_geom_angle
_geom_angle_site_symmetry_1
_geom_angle_site_symmetry_3
N4 Ca N1 107.64(6) . .
N4 Ca N2 125.34(6) . .
N1 Ca N2 67.95(5) . .
N4 Ca O 143.94(6) . .
N1 Ca O 86.22(5) . .
N2 Ca O 90.66(5) . .
N4 Ca N3 102.10(6) . .
N1 Ca N3 138.27(5) . .
N2 Ca N3 71.09(5) . .
O Ca N3 86.59(5) . .
N4 Ca C1 103.00(6) . .
N1 Ca C1 25.46(5) . .
N2 Ca C1 91.29(5) . .
O Ca C1 75.21(5) . .
N3 Ca C1 154.64(5) . .
N4 Ca C16 60.37(6) . .
N1 Ca C16 127.45(6) . .
N2 Ca C16 163.28(6) . .
O Ca C16 84.57(5) . .
N3 Ca C16 92.59(6) . .
C1 Ca C16 102.90(6) . .
N4 Ca C9 124.22(6) . .
N1 Ca C9 112.76(5) . .
N2 Ca C9 48.45(5) . .
O Ca C9 76.19(5) . .
N3 Ca C9 26.16(5) . .
C1 Ca C9 129.44(5) . .
C16 Ca C9 114.84(6) . .
N4 Ca Si1 27.36(4) . .
N1 Ca Si1 118.28(4) . .
N2 Ca Si1 151.53(4) . .
O Ca Si1 116.81(4) . .
N3 Ca Si1 101.56(4) . .
C1 Ca Si1 102.37(4) . .
C16 Ca Si1 33.22(4) . .
C9 Ca Si1 127.70(4) . .
N4 Ca Si2 24.56(4) . .
N1 Ca Si2 95.39(4) . .
N2 Ca Si2 101.25(4) . .
O Ca Si2 167.72(4) . .
N3 Ca Si2 100.04(4) . .
C1 Ca Si2 101.25(4) . .
C16 Ca Si2 84.80(4) . .
C9 Ca Si2 114.04(4) . .
Si1 Ca Si2 51.913(15) . .
N4 Si1 C18 115.36(10) . .
N4 Si1 C16 107.75(10) . .
C18 Si1 C16 108.11(12) . .
N4 Si1 C17 115.35(10) . .
C18 Si1 C17 104.90(12) . .
C16 Si1 C17 104.67(11) . .
N4 Si1 Ca 39.69(6) . .
C18 Si1 Ca 134.34(9) . .
C16 Si1 Ca 68.51(8) . .
C17 Si1 Ca 120.24(8) . .
N4 Si2 C20 113.59(10) . .
N4 Si2 C19 110.88(9) . .
C20 Si2 C19 106.40(12) . .
N4 Si2 C21 113.51(10) . .
C20 Si2 C21 106.21(10) . .
C19 Si2 C21 105.66(11) . .
N4 Si2 Ca 35.08(6) . .
C20 Si2 Ca 133.88(7) . .
C19 Si2 Ca 76.77(7) . .
C21 Si2 Ca 117.32(8) . .
C12 O C15 107.42(16) . .
C12 O Ca 129.95(14) . .
C15 O Ca 120.50(12) . .
C7 N1 C1 125.28(16) 5_556 .
C7 N1 Ca 121.38(12) 5_556 .
C1 N1 Ca 107.95(12) . .
C7 N2 C8 119.92(16) . .
C7 N2 Ca 121.35(12) . .
C8 N2 Ca 118.36(12) . .
C11 N3 C9 108.60(17) . .
C11 N3 C10 109.52(18) . .
C9 N3 C10 110.41(17) . .
C11 N3 Ca 114.29(13) . .
C9 N3 Ca 103.79(11) . .
C10 N3 Ca 110.08(13) . .
Si1 N4 Si2 126.68(10) . .
Si1 N4 Ca 112.95(8) . .
Si2 N4 Ca 120.36(9) . .
N1 C1 C2 124.50(17) . .
N1 C1 C6 117.36(17) . .
C2 C1 C6 117.53(17) . .
N1 C1 Ca 46.59(9) . .
C2 C1 Ca 133.38(13) . .
C6 C1 Ca 84.80(12) . .
C3 C2 C1 120.71(19) . .
C3 C2 H2A 119.6 . .
C1 C2 H2A 119.6 . .
C2 C3 C4 121.1(2) . .
C2 C3 H3A 119.4 . .
C4 C3 H3A 119.4 . .
C5 C4 C3 118.89(19) . .
C5 C4 H4A 120.6 . .
C3 C4 H4A 120.6 . .
C6 C5 C4 120.52(19) . .
C6 C5 H5A 119.7 . .
C4 C5 H5A 119.7 . .
C5 C6 C1 121.21(19) . .
C5 C6 H6A 119.4 . .
C1 C6 H6A 119.4 . .
N2 C7 N1 130.68(17) . 5_556
N2 C7 C7 115.1(2) . 5_556
N1 C7 C7 114.1(2) 5_556 5_556
N2 C8 C9 109.57(16) . .
N2 C8 H8A 109.8 . .
C9 C8 H8A 109.8 . .
N2 C8 H8B 109.8 . .
C9 C8 H8B 109.8 . .
H8A C8 H8B 108.2 . .
N3 C9 C8 113.69(16) . .
N3 C9 Ca 50.05(9) . .
C8 C9 Ca 79.48(11) . .
N3 C9 H9A 108.8 . .
C8 C9 H9A 108.8 . .
Ca C9 H9A 157.9 . .
N3 C9 H9B 108.8 . .
C8 C9 H9B 108.8 . .
Ca C9 H9B 87.9 . .
H9A C9 H9B 107.7 . .
N3 C10 H10A 109.5 . .
N3 C10 H10B 109.5 . .
H10A C10 H10B 109.5 . .
N3 C10 H10C 109.5 . .
H10A C10 H10C 109.5 . .
H10B C10 H10C 109.5 . .
N3 C11 H11A 109.5 . .
N3 C11 H11B 109.5 . .
H11A C11 H11B 109.5 . .
N3 C11 H11C 109.5 . .
H11A C11 H11C 109.5 . .
H11B C11 H11C 109.5 . .
O C12 C13 109.1(2) . .
O C12 H12A 109.9 . .
C13 C12 H12A 109.9 . .
O C12 H12B 109.9 . .
C13 C12 H12B 109.9 . .
H12A C12 H12B 108.3 . .
C12 C13 C14 108.9(2) . .
C12 C13 H13A 109.9 . .
C14 C13 H13A 109.9 . .
C12 C13 H13B 109.9 . .
C14 C13 H13B 109.9 . .
H13A C13 H13B 108.3 . .
C13 C14 C15 105.6(2) . .
C13 C14 H14A 110.6 . .
C15 C14 H14A 110.6 . .
C13 C14 H14B 110.6 . .
C15 C14 H14B 110.6 . .
H14A C14 H14B 108.8 . .
O C15 C14 107.06(18) . .
O C15 H15A 110.3 . .
C14 C15 H15A 110.3 . .
O C15 H15B 110.3 . .
C14 C15 H15B 110.3 . .
H15A C15 H15B 108.6 . .
Si1 C16 Ca 78.27(8) . .
Si1 C16 H16A 109.5 . .
Ca C16 H16A 172.3 . .
Si1 C16 H16B 109.5 . .
Ca C16 H16B 66.8 . .
H16A C16 H16B 109.5 . .
Si1 C16 H16C 109.5 . .
Ca C16 H16C 66.8 . .
H16A C16 H16C 109.5 . .
H16B C16 H16C 109.5 . .
Si1 C17 H17A 109.5 . .
Si1 C17 H17B 109.5 . .
H17A C17 H17B 109.5 . .
Si1 C17 H17C 109.5 . .
H17A C17 H17C 109.5 . .
H17B C17 H17C 109.5 . .
Si1 C18 H18A 109.5 . .
Si1 C18 H18B 109.5 . .
H18A C18 H18B 109.5 . .
Si1 C18 H18C 109.5 . .
H18A C18 H18C 109.5 . .
H18B C18 H18C 109.5 . .
Si2 C19 H19A 109.5 . .
Si2 C19 H19B 109.5 . .
H19A C19 H19B 109.5 . .
Si2 C19 H19C 109.5 . .
H19A C19 H19C 109.5 . .
H19B C19 H19C 109.5 . .
Si2 C20 H20A 109.5 . .
Si2 C20 H20B 109.5 . .
H20A C20 H20B 109.5 . .
Si2 C20 H20C 109.5 . .
H20A C20 H20C 109.5 . .
H20B C20 H20C 109.5 . .
Si2 C21 H21A 109.5 . .
Si2 C21 H21B 109.5 . .
H21A C21 H21B 109.5 . .
Si2 C21 H21C 109.5 . .
H21A C21 H21C 109.5 . .
H21B C21 H21C 109.5 . .

loop_
_geom_bond_atom_site_label_1
_geom_bond_atom_site_label_2
_geom_bond_distance
_geom_bond_site_symmetry_2
Ca N4 2.3358(16) .
Ca N1 2.3620(16) .
Ca N2 2.3736(16) .
Ca O 2.4348(14) .
Ca N3 2.5565(17) .
Ca C1 3.0932(19) .
Ca C16 3.201(3) .
Ca C9 3.238(2) .
Ca Si1 3.3678(7) .
Ca Si2 3.5068(7) .
Si1 N4 1.6807(18) .
Si1 C18 1.876(2) .
Si1 C16 1.884(2) .
Si1 C17 1.887(2) .
Si2 N4 1.6890(18) .
Si2 C20 1.883(2) .
Si2 C19 1.879(2) .
Si2 C21 1.891(2) .
O C12 1.428(3) .
O C15 1.456(3) .
N1 C7 1.342(2) 5_556
N1 C1 1.398(2) .
N2 C7 1.315(2) .
N2 C8 1.452(2) .
N3 C11 1.466(3) .
N3 C9 1.470(3) .
N3 C10 1.471(3) .
C1 C2 1.401(3) .
C1 C6 1.408(3) .
C2 C3 1.386(3) .
C2 H2A 0.9500 .
C3 C4 1.388(3) .
C3 H3A 0.9500 .
C4 C5 1.386(3) .
C4 H4A 0.9500 .
C5 C6 1.385(3) .
C5 H5A 0.9500 .
C6 H6A 0.9500 .
C7 N1 1.342(2) 5_556
C7 C7 1.540(4) 5_556
C8 C9 1.527(3) .
C8 H8A 0.9900 .
C8 H8B 0.9900 .
C9 H9A 0.9900 .
C9 H9B 0.9900 .
C10 H10A 0.9800 .
C10 H10B 0.9800 .
C10 H10C 0.9800 .
C11 H11A 0.9800 .
C11 H11B 0.9800 .
C11 H11C 0.9800 .
C12 C13 1.428(4) .
C12 H12A 0.9900 .
C12 H12B 0.9900 .
C13 C14 1.458(4) .
C13 H13A 0.9900 .
C13 H13B 0.9900 .
C14 C15 1.498(3) .
C14 H14A 0.9900 .
C14 H14B 0.9900 .
C15 H15A 0.9900 .
C15 H15B 0.9900 .
C16 H16A 0.9800 .
C16 H16B 0.9800 .
C16 H16C 0.9800 .
C17 H17A 0.9800 .
C17 H17B 0.9800 .
C17 H17C 0.9800 .
C18 H18A 0.9800 .
C18 H18B 0.9800 .
C18 H18C 0.9800 .
C19 H19A 0.9800 .
C19 H19B 0.9800 .
C19 H19C 0.9800 .
C20 H20A 0.9800 .
C20 H20B 0.9800 .
C20 H20C 0.9800 .
C21 H21A 0.9800 .
C21 H21B 0.9800 .
C21 H21C 0.9800 .
